data_2235430
loop_
_publ_author_name
'Prakash, V.'
'Kapoor, Kamini'
'Shet Prakash, M.'
'Gupta, Vivek K.'
'Kant, Rajni'

_publ_section_title
;
 (4-Fluorophenyl)(1<i>H</i>-pyrrol-2-yl)methanone
;
_journal_coeditor_code GK2499
_journal_issue 7
_journal_name_full 'Acta Crystallographica Section E'
_journal_page_first o2073
_journal_paper_doi 10.1107/S1600536812025871
_journal_volume 68
_journal_year 2012
_chemical_formula_iupac 'C11 H8 F N O'
_chemical_formula_moiety 'C11 H8 F N O'
_chemical_formula_sum 'C11 H8 F N O'
_chemical_formula_weight 189.18
_chemical_name_systematic
;
(4-Fluorophenyl)(1<i>H</i>-pyrrol-2-yl)methanone
;
_space_group_IT_number 2
_symmetry_cell_setting triclinic
_symmetry_space_group_name_Hall '-P 1'
_symmetry_space_group_name_H-M 'P -1'
_atom_sites_solution_hydrogens geom
_atom_sites_solution_primary direct
_atom_sites_solution_secondary difmap
_audit_creation_method SHELXL-97
_cell_angle_alpha 99.167(4)
_cell_angle_beta 95.951(4)
_cell_angle_gamma 98.699(4)
_cell_formula_units_Z 2
_cell_length_a 3.8957(2)
_cell_length_b 10.7053(5)
_cell_length_c 11.1421(6)
_cell_measurement_reflns_used 4740
_cell_measurement_temperature 293(2)
_cell_measurement_theta_max 28.8743
_cell_measurement_theta_min 3.7293
_cell_volume 449.56(4)
_computing_cell_refinement 'CrysAlis Pro (Oxford Diffraction,2010)'
_computing_data_collection 'CrysAlis Pro (Oxford Diffraction,2010)'
_computing_data_reduction 'CrysAlis Pro (Oxford Diffraction,2010)'
_computing_molecular_graphics 'ORTEP-3 for Windows (Farrugia, 1997)'
_computing_publication_material 'PLATON (Spek, 2009)'
_computing_structure_refinement 'SHELXL-97 (Sheldrick, 2008)'
_computing_structure_solution 'SHELXS-97 (Sheldrick, 2008)'
_diffrn_ambient_temperature 293(2)
_diffrn_detector_area_resol_mean 16.1049
_diffrn_measured_fraction_theta_full 0.998
_diffrn_measured_fraction_theta_max 0.998
_diffrn_measurement_device_type 'Oxford Diffraction Xcalibur Sapphire3'
_diffrn_measurement_method 'omega scan'
_diffrn_radiation_monochromator graphite
_diffrn_radiation_source 'fine-focus sealed tube'
_diffrn_radiation_type MoK\a
_diffrn_radiation_wavelength 0.71073
_diffrn_reflns_av_R_equivalents 0.0270
_diffrn_reflns_av_sigmaI/netI 0.0190
_diffrn_reflns_limit_h_max 4
_diffrn_reflns_limit_h_min -4
_diffrn_reflns_limit_k_max 13
_diffrn_reflns_limit_k_min -13
_diffrn_reflns_limit_l_max 13
_diffrn_reflns_limit_l_min -13
_diffrn_reflns_number 10652
_diffrn_reflns_theta_full 26.00
_diffrn_reflns_theta_max 26.00
_diffrn_reflns_theta_min 3.74
_diffrn_standards_decay_% 0
_diffrn_standards_interval_count 0
_diffrn_standards_interval_time 0
_diffrn_standards_number 0
_exptl_absorpt_coefficient_mu 0.105
_exptl_absorpt_correction_T_max 1.000
_exptl_absorpt_correction_T_min 0.980
_exptl_absorpt_correction_type multi-scan
_exptl_absorpt_process_details '(Crysalis PRO; Oxford Diffraction, 2010)'
_exptl_crystal_colour white
_exptl_crystal_density_diffrn 1.398
_exptl_crystal_density_method 'not measured'
_exptl_crystal_description plate
_exptl_crystal_F_000 196
_exptl_crystal_size_max 0.3
_exptl_crystal_size_mid 0.2
_exptl_crystal_size_min 0.1
_refine_diff_density_max 0.161
_refine_diff_density_min -0.154
_refine_ls_extinction_coef 0.068(8)
_refine_ls_extinction_expression Fc^*^=kFc[1+0.001xFc^2^\l^3^/sin(2\q)]^-1/4^
_refine_ls_extinction_method SHELXL
_refine_ls_goodness_of_fit_ref 1.026
_refine_ls_hydrogen_treatment constr
_refine_ls_matrix_type full
_refine_ls_number_parameters 128
_refine_ls_number_reflns 1762
_refine_ls_number_restraints 0
_refine_ls_restrained_S_all 1.026
_refine_ls_R_factor_all 0.0499
_refine_ls_R_factor_gt 0.0379
_refine_ls_shift/su_max 0.001
_refine_ls_shift/su_mean 0.000
_refine_ls_structure_factor_coef Fsqd
_refine_ls_weighting_details 'calc w=1/[\s^2^(Fo^2^)+(0.0393P)^2^+0.1079P] where P=(Fo^2^+2Fc^2^)/3'
_refine_ls_weighting_scheme calc
_refine_ls_wR_factor_gt 0.0901
_refine_ls_wR_factor_ref 0.0978
_reflns_number_gt 1410
_reflns_number_total 1762
_reflns_threshold_expression >2sigma(I)
_cod_data_source_file gk2499.cif
_cod_data_source_block I
_cod_database_code 2235430
_cod_database_fobs_code 2235430

loop_
_symmetry_equiv_pos_as_xyz
'x, y, z'
'-x, -y, -z'

loop_
_atom_site_type_symbol
_atom_site_label
_atom_site_fract_x
_atom_site_fract_y
_atom_site_fract_z
_atom_site_U_iso_or_equiv
_atom_site_adp_type
_atom_site_calc_flag
_atom_site_occupancy
_atom_site_symmetry_multiplicity
N N1 0.1668(3) 0.83359(12) 0.41956(11) 0.0485(3) Uani d 1 1
H H1 0.0862 0.9039 0.4184 0.058 Uiso calc 1 1
C C2 0.2594(4) 0.78614(13) 0.52317(13) 0.0415(3) Uani d 1 1
C C3 0.3794(4) 0.67263(14) 0.48471(15) 0.0474(4) Uani d 1 1
H H3 0.4618 0.6192 0.5350 0.057 Uiso calc 1 1
C C4 0.3545(4) 0.65312(15) 0.35771(15) 0.0538(4) Uani d 1 1
H H4 0.4169 0.5845 0.3074 0.065 Uiso calc 1 1
C C5 0.2207(4) 0.75399(16) 0.32037(14) 0.0543(4) Uani d 1 1
H H5 0.1750 0.7653 0.2396 0.065 Uiso calc 1 1
C C6 0.2390(4) 0.85622(13) 0.64280(14) 0.0428(4) Uani d 1 1
O O6 0.1574(3) 0.96424(10) 0.65746(10) 0.0600(4) Uani d 1 1
C C7 0.3239(4) 0.79769(13) 0.75287(13) 0.0414(3) Uani d 1 1
C C8 0.1941(4) 0.67098(14) 0.75797(14) 0.0468(4) Uani d 1 1
H H8 0.0594 0.6185 0.6895 0.056 Uiso calc 1 1
C C9 0.2626(5) 0.62175(16) 0.86362(15) 0.0554(4) Uani d 1 1
H H9 0.1716 0.5373 0.8678 0.066 Uiso calc 1 1
C C10 0.4675(5) 0.70044(18) 0.96151(15) 0.0597(5) Uani d 1 1
C C11 0.6022(5) 0.82580(18) 0.96050(15) 0.0619(5) Uani d 1 1
H H11 0.7410 0.8768 1.0290 0.074 Uiso calc 1 1
C C12 0.5269(4) 0.87470(15) 0.85531(15) 0.0525(4) Uani d 1 1
H H12 0.6130 0.9601 0.8531 0.063 Uiso calc 1 1
F F1 0.5388(4) 0.65272(12) 1.06567(9) 0.0951(5) Uani d 1 1

loop_
_atom_site_aniso_label
_atom_site_aniso_U_11
_atom_site_aniso_U_22
_atom_site_aniso_U_33
_atom_site_aniso_U_12
_atom_site_aniso_U_13
_atom_site_aniso_U_23
N1 0.0574(8) 0.0403(7) 0.0514(8) 0.0120(6) 0.0089(6) 0.0141(6)
C2 0.0402(8) 0.0380(8) 0.0473(8) 0.0057(6) 0.0047(6) 0.0117(6)
C3 0.0459(8) 0.0416(8) 0.0565(9) 0.0120(6) 0.0054(7) 0.0106(7)
C4 0.0548(10) 0.0477(9) 0.0577(10) 0.0109(7) 0.0114(7) 0.0012(7)
C5 0.0608(10) 0.0544(10) 0.0464(9) 0.0065(8) 0.0083(7) 0.0077(7)
C6 0.0426(8) 0.0345(7) 0.0526(9) 0.0077(6) 0.0069(6) 0.0104(6)
O6 0.0852(9) 0.0397(6) 0.0603(7) 0.0228(6) 0.0102(6) 0.0122(5)
C7 0.0420(8) 0.0390(8) 0.0453(8) 0.0143(6) 0.0065(6) 0.0062(6)
C8 0.0525(9) 0.0410(8) 0.0477(9) 0.0120(7) 0.0031(7) 0.0087(6)
C9 0.0711(11) 0.0479(9) 0.0543(10) 0.0216(8) 0.0121(8) 0.0169(8)
C10 0.0792(12) 0.0679(11) 0.0415(9) 0.0392(9) 0.0080(8) 0.0131(8)
C11 0.0695(11) 0.0666(12) 0.0460(9) 0.0260(9) -0.0043(8) -0.0063(8)
C12 0.0573(10) 0.0433(9) 0.0547(10) 0.0129(7) 0.0055(7) -0.0005(7)
F1 0.1500(12) 0.1005(9) 0.0478(6) 0.0585(8) 0.0025(7) 0.0240(6)

loop_
_atom_type_symbol
_atom_type_description
_atom_type_scat_dispersion_real
_atom_type_scat_dispersion_imag
_atom_type_scat_source
C C 0.0033 0.0016 'International Tables Vol C Tables 4.2.6.8 and 6.1.1.4'
H H 0.0000 0.0000 'International Tables Vol C Tables 4.2.6.8 and 6.1.1.4'
N N 0.0061 0.0033 'International Tables Vol C Tables 4.2.6.8 and 6.1.1.4'
O O 0.0106 0.0060 'International Tables Vol C Tables 4.2.6.8 and 6.1.1.4'
F F 0.0171 0.0103 'International Tables Vol C Tables 4.2.6.8 and 6.1.1.4'

loop_
_geom_angle_atom_site_label_1
_geom_angle_atom_site_label_2
_geom_angle_atom_site_label_3
_geom_angle
C5 N1 C2 109.79(12)
C5 N1 H1 125.1
C2 N1 H1 125.1
N1 C2 C3 106.57(13)
N1 C2 C6 120.91(12)
C3 C2 C6 132.43(13)
C2 C3 C4 107.76(13)
C2 C3 H3 126.1
C4 C3 H3 126.1
C5 C4 C3 107.18(14)
C5 C4 H4 126.4
C3 C4 H4 126.4
N1 C5 C4 108.69(14)
N1 C5 H5 125.7
C4 C5 H5 125.7
O6 C6 C2 121.97(13)
O6 C6 C7 118.92(13)
C2 C6 C7 119.11(12)
C8 C7 C12 119.05(14)
C8 C7 C6 122.28(13)
C12 C7 C6 118.61(13)
C9 C8 C7 120.79(15)
C9 C8 H8 119.6
C7 C8 H8 119.6
C10 C9 C8 118.13(15)
C10 C9 H9 120.9
C8 C9 H9 120.9
F1 C10 C9 118.64(17)
F1 C10 C11 118.26(16)
C9 C10 C11 123.10(15)
C10 C11 C12 118.31(15)
C10 C11 H11 120.8
C12 C11 H11 120.8
C11 C12 C7 120.61(15)
C11 C12 H12 119.7
C7 C12 H12 119.7

loop_
_geom_bond_atom_site_label_1
_geom_bond_atom_site_label_2
_geom_bond_distance
N1 C5 1.339(2)
N1 C2 1.3699(18)
N1 H1 0.8600
C2 C3 1.388(2)
C2 C6 1.438(2)
C3 C4 1.388(2)
C3 H3 0.9300
C4 C5 1.371(2)
C4 H4 0.9300
C5 H5 0.9300
C6 O6 1.2357(17)
C6 C7 1.493(2)
C7 C8 1.386(2)
C7 C12 1.387(2)
C8 C9 1.382(2)
C8 H8 0.9300
C9 C10 1.364(3)
C9 H9 0.9300
C10 F1 1.3602(18)
C10 C11 1.367(3)
C11 C12 1.380(2)
C11 H11 0.9300
C12 H12 0.9300

loop_
_geom_hbond_atom_site_label_D
_geom_hbond_atom_site_label_H
_geom_hbond_atom_site_label_A
_geom_hbond_site_symmetry_A
_geom_hbond_distance_DH
_geom_hbond_distance_HA
_geom_hbond_distance_DA
_geom_hbond_angle_DHA
_geom_hbond_publ_flag
N1 H1 O6 2_576 0.86 2.06 2.865(2) 157 yes

loop_
_geom_torsion_atom_site_label_1
_geom_torsion_atom_site_label_2
_geom_torsion_atom_site_label_3
_geom_torsion_atom_site_label_4
_geom_torsion
C5 N1 C2 C3 0.71(17)
C5 N1 C2 C6 177.63(14)
N1 C2 C3 C4 -0.42(17)
C6 C2 C3 C4 -176.84(15)
C2 C3 C4 C5 -0.01(18)
C2 N1 C5 C4 -0.73(18)
C3 C4 C5 N1 0.45(19)
N1 C2 C6 O6 -4.2(2)
C3 C2 C6 O6 171.82(16)
N1 C2 C6 C7 176.72(13)
C3 C2 C6 C7 -7.3(2)
O6 C6 C7 C8 135.08(16)
C2 C6 C7 C8 -45.8(2)
O6 C6 C7 C12 -42.0(2)
C2 C6 C7 C12 137.16(15)
C12 C7 C8 C9 0.5(2)
C6 C7 C8 C9 -176.53(14)
C7 C8 C9 C10 -1.4(2)
C8 C9 C10 F1 -179.51(14)
C8 C9 C10 C11 1.2(3)
F1 C10 C11 C12 -179.32(15)
C9 C10 C11 C12 0.0(3)
C10 C11 C12 C7 -0.9(2)
C8 C7 C12 C11 0.7(2)
C6 C7 C12 C11 177.84(14)

loop_
_cod_related_entry_id
_cod_related_entry_database
_cod_related_entry_code
1 ChemSpider 10725798
